data_2106132
loop_
_publ_author_name
'Arnberg, L.'

_publ_section_title
;
 The structures of the gamma-phases in the Pd-Cd and Pt-Cd systems
;
_journal_name_full 'Acta Crystallographica B (24,1968-38,1982)'
_journal_page_first 527
_journal_page_last 532
_journal_volume 36
_journal_year 1980
_chemical_formula_sum 'Cd5 Pt'
_space_group_IT_number 215
_symmetry_space_group_name_Hall 'P -4 2 3'
_symmetry_space_group_name_H-M 'P -4 3 m'
_cell_angle_alpha 90
_cell_angle_beta 90
_cell_angle_gamma 90
_cell_formula_units_Z 8
_cell_length_a 9.92
_cell_length_b 9.92
_cell_length_c 9.92
_cell_volume 976.191
_citation_journal_id_ASTM ACBCAR
_cod_data_source_file Arnberg_ACBCAR_1980_687.cif
_cod_data_source_block Cd5Pt1
_cod_original_cell_volume 976.1915
_cod_original_formula_sum 'Cd5 Pt1'
_cod_database_code 2106132

loop_
_symmetry_equiv_pos_as_xyz
x,y,z
y,-x,-z
-x,-y,z
-y,x,-z
x,-y,-z
-y,-x,z
-x,y,-z
y,x,z
z,x,y
x,-z,-y
-z,-x,y
-x,z,-y
z,-x,-y
-x,-z,y
-z,x,-y
x,z,y
y,z,x
y,-z,-x
-z,-y,x
-y,z,-x
z,y,x
-y,-z,x
-z,y,-x
z,-y,-x

loop_
_atom_site_label
_atom_site_type_symbol
_atom_site_fract_x
_atom_site_fract_y
_atom_site_fract_z
_atom_site_occupancy
_atom_site_U_iso_or_equiv
Cd4 Cd 0.856 0.5 0.5 1 0.0
Pt2 Pt 0.3312 0.3312 0.3312 1 0.0
Pt1 Pt 0.8168 0.8168 0.8168 1 0.0
Cd1 Cd 0.61 0.61 0.61 1 0.0
Cd3 Cd 0.26 0 0 0.4 0.0
Cd5 Cd 0.296 0.296 0.051 1 0.0
Cd2 Cd 0.377 0 0 0.6 0.0
Cd6 Cd 0.818 0.818 0.536 1 0.0
